data_7024510
loop_
_publ_author_name
'Pathmalingam, Thushan'
'Habib, Fatemah'
'Widdifield, Cory M.'
'Loiseau, Francis'
'Burchell, Tara J.'
'Gorelsky, Serge I.'
'Beauchemin, Andr\'e M'
'Bryce, David L.'
'Murugesu, Muralee'

_publ_section_title
;
 Combining oximes with azides to create a novel 1-D [NaCo(III)(2)] system:
 synthesis, structure and solid-state NMR.
;
_journal_issue 6
_journal_name_full 'Dalton transactions (Cambridge, England : 2003)'
_journal_page_first 1504
_journal_page_last 1510
_journal_paper_doi 10.1039/b918082f
_journal_volume 39
_journal_year 2010
_chemical_formula_sum 'C10 H22 Co2 N19 Na O2'
_chemical_formula_weight 581.32
_chemical_name_systematic
;
?
;
_space_group_IT_number 15
_symmetry_cell_setting monoclinic
_symmetry_space_group_name_Hall '-C 2yc'
_symmetry_space_group_name_H-M 'C 1 2/c 1'
_atom_sites_solution_hydrogens geom
_atom_sites_solution_primary direct
_atom_sites_solution_secondary difmap
_audit_creation_method SHELXL-97
_cell_angle_alpha 90.00
_cell_angle_beta 93.348(3)
_cell_angle_gamma 90.00
_cell_formula_units_Z 4
_cell_length_a 18.593(4)
_cell_length_b 8.2748(18)
_cell_length_c 14.918(3)
_cell_measurement_reflns_used 3658
_cell_measurement_temperature 201(2)
_cell_measurement_theta_max 26.17
_cell_measurement_theta_min 2.52
_cell_volume 2291.3(8)
_computing_cell_refinement 'Bruker SMART'
_computing_data_collection 'Bruker SMART'
_computing_data_reduction 'Bruker SAINT'
_computing_molecular_graphics 'Bruker SHELXTL'
_computing_publication_material 'Bruker SHELXTL'
_computing_structure_refinement 'SHELXL-97 (Sheldrick, 1997)'
_computing_structure_solution 'SHELXS-97 (Sheldrick, 1990)'
_diffrn_ambient_temperature 201(2)
_diffrn_measured_fraction_theta_full 0.990
_diffrn_measured_fraction_theta_max 0.990
_diffrn_measurement_device_type 'CCD area detector'
_diffrn_measurement_method 'phi and omega scans'
_diffrn_radiation_monochromator graphite
_diffrn_radiation_source 'fine-focus sealed tube'
_diffrn_radiation_type MoK\a
_diffrn_radiation_wavelength 0.71073
_diffrn_reflns_av_R_equivalents 0.0531
_diffrn_reflns_av_sigmaI/netI 0.0560
_diffrn_reflns_limit_h_max 22
_diffrn_reflns_limit_h_min -22
_diffrn_reflns_limit_k_max 10
_diffrn_reflns_limit_k_min -10
_diffrn_reflns_limit_l_max 18
_diffrn_reflns_limit_l_min -18
_diffrn_reflns_number 7892
_diffrn_reflns_theta_full 26.22
_diffrn_reflns_theta_max 26.22
_diffrn_reflns_theta_min 2.70
_exptl_absorpt_coefficient_mu 1.519
_exptl_absorpt_correction_T_max 0.9279
_exptl_absorpt_correction_T_min 0.6586
_exptl_absorpt_correction_type multi-scan
_exptl_absorpt_process_details 'SADABS, Bruker (2000)'
_exptl_crystal_colour green
_exptl_crystal_density_diffrn 1.685
_exptl_crystal_density_meas ?
_exptl_crystal_density_method 'not measured'
_exptl_crystal_description plate
_exptl_crystal_F_000 1184
_exptl_crystal_size_max 0.30
_exptl_crystal_size_mid 0.20
_exptl_crystal_size_min 0.05
_refine_diff_density_max 1.136
_refine_diff_density_min -0.386
_refine_diff_density_rms 0.120
_refine_ls_extinction_method none
_refine_ls_goodness_of_fit_ref 1.073
_refine_ls_hydrogen_treatment constr
_refine_ls_matrix_type full
_refine_ls_number_parameters 160
_refine_ls_number_reflns 2291
_refine_ls_number_restraints 0
_refine_ls_restrained_S_all 1.073
_refine_ls_R_factor_all 0.0740
_refine_ls_R_factor_gt 0.0507
_refine_ls_shift/su_max 0.000
_refine_ls_shift/su_mean 0.000
_refine_ls_structure_factor_coef Fsqd
_refine_ls_weighting_details 'calc w=1/[\s^2^(Fo^2^)+(0.0799P)^2^+0.6886P] where P=(Fo^2^+2Fc^2^)/3'
_refine_ls_weighting_scheme calc
_refine_ls_wR_factor_gt 0.1251
_refine_ls_wR_factor_ref 0.1385
_reflns_number_gt 1697
_reflns_number_total 2291
_reflns_threshold_expression >2sigma(I)
_cod_data_source_file b918082f.txt
_cod_data_source_block sad
_cod_depositor_comments
;
The following automatic conversions were performed:

'_symmetry_cell_setting' value 'Monoclinic' changed to 'monoclinic'
according to /home/saulius/struct/CIF-dictionaries/cif_core.dic
dictionary named 'cif_core.dic' version 2.4.2 from 2011-04-26.

Automatic conversion script
Id: cif_fix_values 1891 2012-01-12 08:04:46Z andrius 

The following automatic conversions were performed:

'_exptl_crystal_density_meas' value 'n/a' was changed to '?' - the
value is perceived as not measured.

Automatic conversion script
Id: cif_fix_values 3008 2015-01-20 13:52:24Z robertas 
;
_cod_original_cell_volume 2291.2(9)
_cod_original_sg_symbol_H-M C2/c
_cod_database_code 7024510

loop_
_symmetry_equiv_pos_as_xyz
'x, y, z'
'-x, y, -z+1/2'
'x+1/2, y+1/2, z'
'-x+1/2, y+1/2, -z+1/2'
'-x, -y, -z'
'x, -y, z-1/2'
'-x+1/2, -y+1/2, -z'
'x+1/2, -y+1/2, z-1/2'

loop_
_atom_site_label
_atom_site_type_symbol
_atom_site_fract_x
_atom_site_fract_y
_atom_site_fract_z
_atom_site_U_iso_or_equiv
_atom_site_adp_type
_atom_site_occupancy
_atom_site_symmetry_multiplicity
_atom_site_calc_flag
_atom_site_refinement_flags
C1 C 0.4014(3) 0.1016(6) 0.4060(3) 0.0479(14) Uani 1 1 d .
H1A H 0.4416 0.1369 0.4468 0.072 Uiso 1 1 calc R
H1B H 0.4093 -0.0105 0.3878 0.072 Uiso 1 1 calc R
H1C H 0.3563 0.1088 0.4367 0.072 Uiso 1 1 calc R
C2 C 0.3969(3) 0.2074(5) 0.3250(3) 0.0354(11) Uani 1 1 d .
C3 C 0.3322(3) 0.2039(7) 0.2605(3) 0.0423(12) Uani 1 1 d .
H3A H 0.2927 0.2668 0.2852 0.051 Uiso 1 1 calc R
H3B H 0.3155 0.0910 0.2518 0.051 Uiso 1 1 calc R
C4 C 0.3797(3) 0.1422(6) 0.1176(3) 0.0413(12) Uani 1 1 d .
H4A H 0.4209 0.0923 0.1508 0.062 Uiso 1 1 calc R
H4B H 0.3952 0.1862 0.0608 0.062 Uiso 1 1 calc R
H4C H 0.3422 0.0608 0.1051 0.062 Uiso 1 1 calc R
C5 C 0.2841(3) 0.3370(7) 0.1236(4) 0.0458(13) Uani 1 1 d .
H5A H 0.2483 0.2502 0.1170 0.069 Uiso 1 1 calc R
H5B H 0.2956 0.3760 0.0640 0.069 Uiso 1 1 calc R
H5C H 0.2645 0.4262 0.1579 0.069 Uiso 1 1 calc R
Na1 Na 0.5000 0.5000 0.0000 0.0377(6) Uani 1 2 d S
Co1 Co 0.42337(3) 0.44666(6) 0.20362(4) 0.0234(2) Uani 1 1 d .
N1 N 0.44353(18) 0.3144(4) 0.3058(2) 0.0273(8) Uani 1 1 d .
N2 N 0.3507(2) 0.2744(5) 0.1719(3) 0.0338(9) Uani 1 1 d .
N3 N 0.3511(2) 0.5632(5) 0.2688(3) 0.0342(9) Uani 1 1 d .
N4 N 0.3724(2) 0.6078(5) 0.3426(3) 0.0354(9) Uani 1 1 d .
N5 N 0.3905(3) 0.6509(6) 0.4138(3) 0.0537(13) Uani 1 1 d .
N6 N 0.5000 0.5876(5) 0.2500 0.0252(11) Uani 1 2 d S
N7 N 0.5000 0.7333(6) 0.2500 0.0311(12) Uani 1 2 d S
N8 N 0.5000 0.8687(7) 0.2500 0.0584(19) Uani 1 2 d S
N9 N 0.4041(2) 0.5797(4) 0.0957(2) 0.0320(9) Uani 1 1 d .
N10 N 0.3531(2) 0.6723(5) 0.0953(3) 0.0355(9) Uani 1 1 d .
N11 N 0.3040(3) 0.7580(6) 0.0918(3) 0.0548(13) Uani 1 1 d .
O1 O 0.50306(15) 0.3405(3) 0.36168(19) 0.0274(7) Uani 1 1 d .

loop_
_atom_site_aniso_label
_atom_site_aniso_U_11
_atom_site_aniso_U_22
_atom_site_aniso_U_33
_atom_site_aniso_U_23
_atom_site_aniso_U_13
_atom_site_aniso_U_12
C1 0.059(4) 0.044(3) 0.042(3) 0.004(2) 0.012(3) -0.014(3)
C2 0.036(3) 0.038(2) 0.034(2) -0.002(2) 0.015(2) -0.010(2)
C3 0.027(3) 0.059(3) 0.041(3) 0.002(2) 0.006(2) -0.022(2)
C4 0.044(3) 0.037(3) 0.043(3) -0.005(2) 0.007(2) -0.015(2)
C5 0.024(3) 0.062(3) 0.051(3) -0.002(3) -0.003(2) -0.012(2)
Na1 0.0303(15) 0.0506(15) 0.0328(14) 0.0030(12) 0.0066(11) 0.0013(12)
Co1 0.0142(3) 0.0296(3) 0.0269(3) -0.0011(2) 0.0052(2) -0.0017(2)
N1 0.022(2) 0.0309(18) 0.0292(19) -0.0012(15) 0.0074(15) -0.0016(15)
N2 0.023(2) 0.042(2) 0.036(2) -0.0031(17) 0.0040(16) -0.0086(16)
N3 0.021(2) 0.049(2) 0.033(2) -0.0071(18) 0.0049(15) 0.0065(17)
N4 0.022(2) 0.049(2) 0.036(2) 0.0028(19) 0.0080(17) 0.0151(17)
N5 0.049(3) 0.076(3) 0.035(3) -0.015(2) 0.002(2) 0.023(3)
N6 0.021(3) 0.024(3) 0.031(3) 0.000 0.004(2) 0.000
N7 0.023(3) 0.029(3) 0.041(3) 0.000 0.002(2) 0.000
N8 0.057(5) 0.030(3) 0.087(5) 0.000 -0.007(4) 0.000
N9 0.022(2) 0.041(2) 0.033(2) 0.0010(16) 0.0026(15) 0.0021(16)
N10 0.029(2) 0.041(2) 0.037(2) 0.0045(17) 0.0043(17) 0.0002(19)
N11 0.036(3) 0.058(3) 0.071(3) 0.018(2) 0.014(2) 0.015(2)
O1 0.0191(16) 0.0344(16) 0.0290(16) 0.0036(13) 0.0033(12) -0.0002(12)

loop_
_atom_type_symbol
_atom_type_description
_atom_type_scat_dispersion_real
_atom_type_scat_dispersion_imag
_atom_type_scat_source
C C 0.0033 0.0016 'International Tables Vol C Tables 4.2.6.8 and 6.1.1.4'
H H 0.0000 0.0000 'International Tables Vol C Tables 4.2.6.8 and 6.1.1.4'
N N 0.0061 0.0033 'International Tables Vol C Tables 4.2.6.8 and 6.1.1.4'
O O 0.0106 0.0060 'International Tables Vol C Tables 4.2.6.8 and 6.1.1.4'
Co Co 0.3494 0.9721 'International Tables Vol C Tables 4.2.6.8 and 6.1.1.4'
Na Na 0.0362 0.0249 'International Tables Vol C Tables 4.2.6.8 and 6.1.1.4'

loop_
_geom_angle_atom_site_label_1
_geom_angle_atom_site_label_2
_geom_angle_atom_site_label_3
_geom_angle
_geom_angle_site_symmetry_1
_geom_angle_site_symmetry_3
N1 C2 C1 125.4(5) . .
N1 C2 C3 113.4(4) . .
C1 C2 C3 121.0(4) . .
C2 C3 N2 110.0(4) . .
N9 Na1 N9 180.0 . 5_665
N9 Na1 O1 66.40(11) . 2_655
N9 Na1 O1 113.60(11) 5_665 2_655
N9 Na1 O1 113.61(11) . 6_565
N9 Na1 O1 66.40(11) 5_665 6_565
O1 Na1 O1 179.997(2) 2_655 6_565
N9 Na1 N5 81.05(14) . 6_565
N9 Na1 N5 98.95(14) 5_665 6_565
O1 Na1 N5 95.72(11) 2_655 6_565
O1 Na1 N5 84.28(11) 6_565 6_565
N9 Na1 N5 98.95(14) . 2_655
N9 Na1 N5 81.05(14) 5_665 2_655
O1 Na1 N5 84.28(11) 2_655 2_655
O1 Na1 N5 95.72(11) 6_565 2_655
N5 Na1 N5 179.998(1) 6_565 2_655
N9 Na1 Co1 33.66(9) . .
N9 Na1 Co1 146.34(9) 5_665 .
O1 Na1 Co1 33.00(6) 2_655 .
O1 Na1 Co1 147.00(6) 6_565 .
N5 Na1 Co1 91.25(10) 6_565 .
N5 Na1 Co1 88.75(10) 2_655 .
N9 Na1 Co1 146.34(9) . 5_665
N9 Na1 Co1 33.66(9) 5_665 5_665
O1 Na1 Co1 147.00(6) 2_655 5_665
O1 Na1 Co1 33.00(6) 6_565 5_665
N5 Na1 Co1 88.75(10) 6_565 5_665
N5 Na1 Co1 91.25(10) 2_655 5_665
Co1 Na1 Co1 180.0 . 5_665
N1 Co1 O1 91.74(13) . 2_655
N1 Co1 N6 87.35(13) . .
O1 Co1 N6 85.77(11) 2_655 .
N1 Co1 N3 89.68(15) . .
O1 Co1 N3 177.45(14) 2_655 .
N6 Co1 N3 92.18(13) . .
N1 Co1 N9 178.38(15) . .
O1 Co1 N9 86.69(14) 2_655 .
N6 Co1 N9 92.91(13) . .
N3 Co1 N9 91.90(16) . .
N1 Co1 N2 82.98(15) . .
O1 Co1 N2 92.58(14) 2_655 .
N6 Co1 N2 170.13(15) . .
N3 Co1 N2 89.70(16) . .
N9 Co1 N2 96.71(16) . .
N1 Co1 Na1 135.04(10) . .
O1 Co1 Na1 43.64(8) 2_655 .
N6 Co1 Na1 84.53(2) . .
N3 Co1 Na1 134.68(12) . .
N9 Co1 Na1 43.44(11) . .
N2 Co1 Na1 100.97(11) . .
C2 N1 O1 120.5(4) . .
C2 N1 Co1 118.3(3) . .
O1 N1 Co1 121.0(2) . .
C4 N2 C5 108.1(4) . .
C4 N2 C3 107.7(4) . .
C5 N2 C3 109.5(4) . .
C4 N2 Co1 113.1(3) . .
C5 N2 Co1 113.4(3) . .
C3 N2 Co1 104.8(3) . .
N4 N3 Co1 113.9(3) . .
N5 N4 N3 177.7(4) . .
N4 N5 Na1 118.3(3) . 2_655
N7 N6 Co1 127.00(11) . .
N7 N6 Co1 127.00(11) . 2_655
Co1 N6 Co1 106.0(2) . 2_655
N8 N7 N6 180.000(2) . .
N10 N9 Co1 117.4(3) . .
N10 N9 Na1 139.7(3) . .
Co1 N9 Na1 102.90(15) . .
N11 N10 N9 177.4(5) . .
N1 O1 Co1 109.7(2) . 2_655
N1 O1 Na1 122.8(2) . 2_655
Co1 O1 Na1 103.35(12) 2_655 2_655

loop_
_geom_bond_atom_site_label_1
_geom_bond_atom_site_label_2
_geom_bond_distance
_geom_bond_site_symmetry_2
C1 C2 1.490(7) .
C2 N1 1.283(6) .
C2 C3 1.497(7) .
C3 N2 1.503(6) .
C4 N2 1.482(6) .
C5 N2 1.490(6) .
Na1 N9 2.439(4) .
Na1 N9 2.439(4) 5_665
Na1 O1 2.453(3) 2_655
Na1 O1 2.453(3) 6_565
Na1 N5 2.656(4) 6_565
Na1 N5 2.656(4) 2_655
Na1 Co1 3.4579(8) .
Na1 Co1 3.4579(8) 5_665
Co1 N1 1.896(3) .
Co1 O1 1.936(3) 2_655
Co1 N6 1.937(3) .
Co1 N3 1.957(4) .
Co1 N9 1.966(4) .
Co1 N2 2.001(4) .
N1 O1 1.364(4) .
N3 N4 1.206(5) .
N4 N5 1.152(5) .
N5 Na1 2.656(4) 2_655
N6 N7 1.206(7) .
N6 Co1 1.937(3) 2_655
N7 N8 1.120(8) .
N9 N10 1.219(5) .
N10 N11 1.153(6) .
O1 Co1 1.936(3) 2_655
O1 Na1 2.453(3) 2_655
